data_7118084
loop_
_publ_author_name
'Changjiang Yu'
'Lijuan Jiao'
'Tingting Li'
'Qinghua Wu'
'Wei Miao'
'Jun Wang'
'Yun Wei'
'Xiaolong Mu'
'Erhong Hao'

_publ_section_title
;
 Fusion and planarization of bisBODIPY: a new family of photostable near
 infrared dyes
;
_journal_name_full Chem.Commun.
_journal_page_first 16852
_journal_paper_doi 10.1039/C5cc07304A
_journal_volume 51
_journal_year 2015
_chemical_formula_sum 'C29 H32 B2 F4 N4'
_chemical_formula_weight 534.21
_chemical_name_systematic 1
_chemical_properties_physical Light-sensitive
_space_group_IT_number 36
_symmetry_cell_setting orthorhombic
_symmetry_space_group_name_Hall 'C 2c -2'
_symmetry_space_group_name_H-M 'C m c 21'
_atom_sites_solution_hydrogens geom
_atom_sites_solution_primary direct
_atom_sites_solution_secondary difmap
_audit_block_doi 10.5517/cc1jq2z9
_audit_creation_method SHELXL-97
_audit_update_record
;
2015-08-31 deposited with the CCDC.
2015-09-23 downloaded from the CCDC.
;
_cell_angle_alpha 90.00
_cell_angle_beta 90.00
_cell_angle_gamma 90.00
_cell_formula_units_Z 4
_cell_length_a 23.035(2)
_cell_length_b 17.8506(18)
_cell_length_c 7.0291(7)
_cell_measurement_reflns_used 4819
_cell_measurement_temperature 293(2)
_cell_measurement_theta_max 24.93
_cell_measurement_theta_min 2.28
_cell_volume 2890.3(5)
_computing_cell_refinement 'Bruker SMART'
_computing_data_collection 'Bruker SMART'
_computing_data_reduction 'Bruker SAINT'
_computing_molecular_graphics 'Bruker SHELXTL'
_computing_publication_material 'Bruker SHELXTL'
_computing_structure_refinement 'SHELXL-97 (Sheldrick, 1997)'
_computing_structure_solution 'SHELXS-97 (Sheldrick, 1990)'
_diffrn_ambient_temperature 293(2)
_diffrn_measured_fraction_theta_full 0.992
_diffrn_measured_fraction_theta_max 0.992
_diffrn_measurement_device_type 'CCD area detector'
_diffrn_measurement_method 'phi and omega scans'
_diffrn_radiation_monochromator graphite
_diffrn_radiation_source 'fine-focus sealed tube'
_diffrn_radiation_type MoK\a
_diffrn_radiation_wavelength 0.71073
_diffrn_reflns_av_R_equivalents 0.0296
_diffrn_reflns_av_sigmaI/netI 0.0275
_diffrn_reflns_limit_h_max 27
_diffrn_reflns_limit_h_min -29
_diffrn_reflns_limit_k_max 22
_diffrn_reflns_limit_k_min -23
_diffrn_reflns_limit_l_max 9
_diffrn_reflns_limit_l_min -8
_diffrn_reflns_number 12202
_diffrn_reflns_theta_full 27.47
_diffrn_reflns_theta_max 27.47
_diffrn_reflns_theta_min 1.44
_exptl_absorpt_coefficient_mu 0.090
_exptl_absorpt_correction_T_max 0.9848
_exptl_absorpt_correction_T_min 0.9796
_exptl_absorpt_correction_type multi-scan
_exptl_crystal_colour colorless
_exptl_crystal_density_diffrn 1.228
_exptl_crystal_density_method 'not measured'
_exptl_crystal_description block
_exptl_crystal_F_000 1120
_exptl_crystal_preparation Luminescent
_exptl_crystal_size_max 0.23
_exptl_crystal_size_mid 0.20
_exptl_crystal_size_min 0.17
_refine_diff_density_max 1.050
_refine_diff_density_min -0.184
_refine_diff_density_rms 0.103
_refine_ls_abs_structure_details 'Flack H D (1983), Acta Cryst. A39, 876-881'
_refine_ls_abs_structure_Flack 0.3(15)
_refine_ls_extinction_coef 0.0037(13)
_refine_ls_extinction_expression Fc^*^=kFc[1+0.001xFc^2^\l^3^/sin(2\q)]^-1/4^
_refine_ls_extinction_method SHELXL
_refine_ls_goodness_of_fit_ref 1.024
_refine_ls_hydrogen_treatment mixed
_refine_ls_matrix_type full
_refine_ls_number_parameters 199
_refine_ls_number_reflns 3306
_refine_ls_number_restraints 5
_refine_ls_restrained_S_all 1.023
_refine_ls_R_factor_all 0.0798
_refine_ls_R_factor_gt 0.0674
_refine_ls_shift/su_max 0.001
_refine_ls_shift/su_mean 0.000
_refine_ls_structure_factor_coef Fsqd
_refine_ls_weighting_details 'calc w=1/[\s^2^(Fo^2^)+(0.2000P)^2^+0.0000P] where P=(Fo^2^+2Fc^2^)/3'
_refine_ls_weighting_scheme calc
_refine_ls_wR_factor_gt 0.2346
_refine_ls_wR_factor_ref 0.2500
_reflns_number_gt 2665
_reflns_number_total 3306
_reflns_threshold_expression >2sigma(I)
_cod_data_source_file c5cc07304a2.cif
_cod_data_source_block 150714a
_cod_original_sg_symbol_H-M Cmc2(1)
_cod_database_code 7118084

loop_
_symmetry_equiv_pos_as_xyz
'x, y, z'
'-x, -y, z+1/2'
'x, -y, z+1/2'
'-x, y, z'
'x+1/2, y+1/2, z'
'-x+1/2, -y+1/2, z+1/2'
'x+1/2, -y+1/2, z+1/2'
'-x+1/2, y+1/2, z'

loop_
_atom_site_label
_atom_site_type_symbol
_atom_site_fract_x
_atom_site_fract_y
_atom_site_fract_z
_atom_site_U_iso_or_equiv
_atom_site_adp_type
_atom_site_occupancy
_atom_site_symmetry_multiplicity
_atom_site_calc_flag
_atom_site_refinement_flags
_atom_site_disorder_assembly
_atom_site_disorder_group
B1 B 0.35267(19) 0.3468(2) 0.5826(5) 0.0479(8) Uani 1 1 d . . .
C1 C 0.45062(14) 0.37755(16) 0.4084(4) 0.0417(7) Uani 1 1 d . . .
C2 C 0.46837(14) 0.41534(17) 0.2426(5) 0.0419(7) Uani 1 1 d . . .
C3 C 0.41934(14) 0.43988(18) 0.1490(5) 0.0454(7) Uani 1 1 d . . .
H3 H 0.4178 0.4664 0.0351 0.054 Uiso 1 1 calc R . .
C4 C 0.37202(15) 0.41664(16) 0.2610(5) 0.0440(7) Uani 1 1 d . . .
C5 C 0.31249(16) 0.42672(18) 0.2335(5) 0.0477(7) Uani 1 1 d . . .
H5 H 0.3000 0.4520 0.1254 0.057 Uiso 1 1 calc R . .
C6 C 0.27153(15) 0.40074(18) 0.3602(5) 0.0496(8) Uani 1 1 d . . .
C7 C 0.20992(15) 0.4037(2) 0.3601(6) 0.0553(9) Uani 1 1 d . . .
C8 C 0.19090(17) 0.36989(19) 0.5249(7) 0.0552(9) Uani 1 1 d . . .
C9 C 0.24122(15) 0.34525(19) 0.6251(6) 0.0510(8) Uani 1 1 d . . .
C10 C 0.17381(19) 0.4354(3) 0.2044(8) 0.0780(14) Uani 1 1 d . . .
H10A H 0.1563 0.3954 0.1336 0.117 Uiso 1 1 calc R . .
H10B H 0.1978 0.4648 0.1213 0.117 Uiso 1 1 calc R . .
H10C H 0.1440 0.4666 0.2577 0.117 Uiso 1 1 calc R . .
C11 C 0.13085(18) 0.3602(3) 0.5940(9) 0.0722(12) Uani 1 1 d . . .
H11A H 0.1069 0.3995 0.5398 0.087 Uiso 1 1 calc R . .
H11B H 0.1306 0.3666 0.7311 0.087 Uiso 1 1 calc R . .
C12 C 0.1037(3) 0.2851(4) 0.5465(11) 0.0986(19) Uani 1 1 d . . .
H12A H 0.1028 0.2786 0.4109 0.148 Uiso 1 1 calc R . .
H12B H 0.0649 0.2833 0.5958 0.148 Uiso 1 1 calc R . .
H12C H 0.1264 0.2457 0.6026 0.148 Uiso 1 1 calc R . .
C13 C 0.2445(2) 0.3041(3) 0.8089(7) 0.0673(11) Uani 1 1 d . . .
H13A H 0.2559 0.2532 0.7857 0.101 Uiso 1 1 calc R . .
H13B H 0.2072 0.3048 0.8695 0.101 Uiso 1 1 calc R . .
H13C H 0.2725 0.3278 0.8901 0.101 Uiso 1 1 calc R . .
C14 C 0.5000 0.3451(2) 0.5267(6) 0.0408(9) Uani 1 2 d S . .
C15 C 0.5000 0.2587(3) 0.5136(10) 0.0567(12) Uani 1 2 d SD . .
C16 C 0.5000 0.3692(3) 0.7353(8) 0.0558(12) Uani 1 2 d SD . .
F1 F 0.36083(9) 0.27007(12) 0.5969(4) 0.0648(6) Uani 1 1 d . . .
F2 F 0.36504(11) 0.38021(15) 0.7529(3) 0.0734(8) Uani 1 1 d . . .
N1 N 0.39246(12) 0.37837(13) 0.4231(4) 0.0413(6) Uani 1 1 d . . .
N2 N 0.28941(13) 0.36335(15) 0.5261(4) 0.0463(6) Uani 1 1 d . . .
H15A H 0.5000 0.244(3) 0.381(4) 0.059(16) Uiso 1 2 d SD . .
H15B H 0.4750(18) 0.237(3) 0.605(7) 0.083(15) Uiso 1 1 d D . .
H16B H 0.4668(13) 0.352(2) 0.807(6) 0.052(10) Uiso 1 1 d D . .
H16A H 0.5000 0.4227(15) 0.75(3) 0.18(5) Uiso 1 2 d SD . .

loop_
_atom_site_aniso_label
_atom_site_aniso_U_11
_atom_site_aniso_U_22
_atom_site_aniso_U_33
_atom_site_aniso_U_23
_atom_site_aniso_U_13
_atom_site_aniso_U_12
B1 0.054(2) 0.0514(18) 0.0384(18) 0.0061(15) -0.0036(15) -0.0107(15)
C1 0.0516(17) 0.0393(13) 0.0343(16) 0.0001(11) -0.0005(13) -0.0014(12)
C2 0.0481(17) 0.0440(13) 0.0338(15) 0.0026(12) 0.0000(13) -0.0054(12)
C3 0.0533(18) 0.0463(15) 0.0365(16) 0.0078(12) -0.0022(12) -0.0015(12)
C4 0.0526(18) 0.0421(13) 0.0371(15) 0.0026(11) -0.0020(14) -0.0047(12)
C5 0.0509(17) 0.0474(14) 0.0448(17) 0.0075(13) -0.0061(14) -0.0052(13)
C6 0.0553(19) 0.0441(13) 0.0493(18) 0.0038(13) -0.0048(16) -0.0013(13)
C7 0.0511(19) 0.0501(16) 0.065(2) 0.0048(16) 0.0019(18) 0.0043(14)
C8 0.0511(19) 0.0499(16) 0.065(2) -0.0011(15) 0.0067(18) 0.0019(14)
C9 0.0516(18) 0.0489(16) 0.053(2) -0.0006(14) 0.0086(16) -0.0046(13)
C10 0.054(2) 0.089(3) 0.090(4) 0.024(3) -0.004(2) 0.011(2)
C11 0.057(2) 0.078(2) 0.081(3) 0.000(2) 0.013(2) 0.0072(17)
C12 0.069(3) 0.118(4) 0.109(5) -0.026(4) 0.024(3) -0.026(3)
C13 0.068(3) 0.078(2) 0.056(2) 0.0141(19) 0.0132(19) -0.0059(18)
C14 0.046(2) 0.044(2) 0.033(2) 0.0033(16) 0.000 0.000
C15 0.054(3) 0.045(2) 0.071(3) 0.008(2) 0.000 0.000
C16 0.062(3) 0.070(3) 0.035(2) 0.003(2) 0.000 0.000
F1 0.0567(12) 0.0567(11) 0.0809(15) 0.0278(11) -0.0062(12) -0.0034(8)
F2 0.0737(16) 0.1101(19) 0.0365(11) -0.0079(11) 0.0014(11) -0.0306(12)
N1 0.0459(14) 0.0395(11) 0.0385(14) 0.0027(9) -0.0031(11) -0.0034(10)
N2 0.0529(15) 0.0443(12) 0.0416(14) 0.0018(11) 0.0020(13) -0.0048(10)

loop_
_atom_type_symbol
_atom_type_description
_atom_type_scat_dispersion_real
_atom_type_scat_dispersion_imag
_atom_type_scat_source
C C 0.0033 0.0016 'International Tables Vol C Tables 4.2.6.8 and 6.1.1.4'
H H 0.0000 0.0000 'International Tables Vol C Tables 4.2.6.8 and 6.1.1.4'
B B 0.0013 0.0007 'International Tables Vol C Tables 4.2.6.8 and 6.1.1.4'
N N 0.0061 0.0033 'International Tables Vol C Tables 4.2.6.8 and 6.1.1.4'
F F 0.0171 0.0103 'International Tables Vol C Tables 4.2.6.8 and 6.1.1.4'

loop_
_geom_angle_atom_site_label_1
_geom_angle_atom_site_label_2
_geom_angle_atom_site_label_3
_geom_angle
_geom_angle_site_symmetry_1
_geom_angle_site_symmetry_3
F2 B1 F1 109.8(3) . .
F2 B1 N2 109.8(3) . .
F1 B1 N2 109.7(3) . .
F2 B1 N1 110.5(3) . .
F1 B1 N1 109.3(3) . .
N2 B1 N1 107.6(3) . .
N1 C1 C2 110.4(3) . .
N1 C1 C14 135.0(3) . .
C2 C1 C14 114.7(3) . .
C3 C2 C1 108.0(3) . .
C3 C2 C2 145.02(19) . 4_655
C1 C2 C2 106.89(19) . 4_655
C2 C3 C4 105.9(3) . .
C2 C3 H3 127.1 . .
C4 C3 H3 127.1 . .
C3 C4 C5 130.2(3) . .
C3 C4 N1 109.7(3) . .
C5 C4 N1 120.1(3) . .
C6 C5 C4 122.7(3) . .
C6 C5 H5 118.7 . .
C4 C5 H5 118.7 . .
C5 C6 N2 119.7(3) . .
C5 C6 C7 132.2(3) . .
N2 C6 C7 108.1(3) . .
C8 C7 C6 107.5(3) . .
C8 C7 C10 127.4(4) . .
C6 C7 C10 125.0(3) . .
C7 C8 C9 107.0(3) . .
C7 C8 C11 128.7(4) . .
C9 C8 C11 124.3(4) . .
N2 C9 C8 109.9(3) . .
N2 C9 C13 121.6(3) . .
C8 C9 C13 128.5(4) . .
C7 C10 H10A 109.5 . .
C7 C10 H10B 109.5 . .
H10A C10 H10B 109.5 . .
C7 C10 H10C 109.5 . .
H10A C10 H10C 109.5 . .
H10B C10 H10C 109.5 . .
C8 C11 C12 114.6(4) . .
C8 C11 H11A 108.6 . .
C12 C11 H11A 108.6 . .
C8 C11 H11B 108.6 . .
C12 C11 H11B 108.6 . .
H11A C11 H11B 107.6 . .
C11 C12 H12A 109.5 . .
C11 C12 H12B 109.5 . .
H12A C12 H12B 109.5 . .
C11 C12 H12C 109.5 . .
H12A C12 H12C 109.5 . .
H12B C12 H12C 109.5 . .
C9 C13 H13A 109.5 . .
C9 C13 H13B 109.5 . .
H13A C13 H13B 109.5 . .
C9 C13 H13C 109.5 . .
H13A C13 H13C 109.5 . .
H13B C13 H13C 109.5 . .
C1 C14 C1 96.6(3) . 4_655
C1 C14 C16 114.6(2) . .
C1 C14 C16 114.6(2) 4_655 .
C1 C14 C15 110.3(3) . .
C1 C14 C15 110.3(3) 4_655 .
C16 C14 C15 109.8(4) . .
C14 C15 H15A 109(4) . .
C14 C15 H15B 112(3) . .
H15A C15 H15B 123(4) . .
C14 C16 H16B 114(3) . .
C14 C16 H16A 111(10) . .
H16B C16 H16A 107(8) . .
C1 N1 C4 106.0(3) . .
C1 N1 B1 129.8(3) . .
C4 N1 B1 124.2(3) . .
C9 N2 C6 107.5(3) . .
C9 N2 B1 126.9(3) . .
C6 N2 B1 125.6(3) . .

loop_
_geom_bond_atom_site_label_1
_geom_bond_atom_site_label_2
_geom_bond_distance
_geom_bond_site_symmetry_2
B1 F2 1.367(5) .
B1 F1 1.387(4) .
B1 N2 1.539(5) .
B1 N1 1.554(5) .
C1 N1 1.344(4) .
C1 C2 1.408(4) .
C1 C14 1.523(4) .
C2 C3 1.378(5) .
C2 C2 1.457(6) 4_655
C3 C4 1.407(5) .
C3 H3 0.9300 .
C4 C5 1.396(5) .
C4 N1 1.410(4) .
C5 C6 1.377(5) .
C5 H5 0.9300 .
C6 N2 1.406(5) .
C6 C7 1.420(5) .
C7 C8 1.378(6) .
C7 C10 1.487(6) .
C8 C9 1.426(6) .
C8 C11 1.476(6) .
C9 N2 1.349(5) .
C9 C13 1.488(6) .
C10 H10A 0.9600 .
C10 H10B 0.9600 .
C10 H10C 0.9600 .
C11 C12 1.518(8) .
C11 H11A 0.9700 .
C11 H11B 0.9700 .
C12 H12A 0.9600 .
C12 H12B 0.9600 .
C12 H12C 0.9600 .
C13 H13A 0.9600 .
C13 H13B 0.9600 .
C13 H13C 0.9600 .
C14 C1 1.523(4) 4_655
C14 C16 1.528(7) .
C14 C15 1.545(6) .
C15 H15A 0.97(2) .
C15 H15B 0.95(2) .
C16 H16B 0.967(19) .
C16 H16A 0.96(2) .
